data_7215875
loop_
_publ_author_name
'Kumar, Vinod'
'Singh, Vikram'
'Gupta, Ajit N.'
'Manar, Krishna K.'
'Drew, Michael. G. B.'
'Singh, Nanhai'

_publ_section_title
;
 Influence of ligand environments on the structures and luminescence
 properties of homoleptic cadmium(ii) pyridyl functionalized
 dithiocarbamates
;
_journal_issue 29
_journal_name_full CrystEngComm
_journal_page_first 6765
_journal_paper_doi 10.1039/c4ce00510d
_journal_volume 16
_journal_year 2014
_chemical_formula_sum 'C84 H84 Cd3 N6 O6 S12'
_chemical_formula_weight 1995.49
_chemical_name_systematic
;
 ?
;
_space_group_IT_number 2
_symmetry_cell_setting triclinic
_symmetry_space_group_name_Hall '-P 1'
_symmetry_space_group_name_H-M 'P -1'
_atom_sites_solution_hydrogens geom
_atom_sites_solution_primary direct
_atom_sites_solution_secondary difmap
_audit_creation_method SHELXL-97
_cell_angle_alpha 111.871(9)
_cell_angle_beta 101.167(7)
_cell_angle_gamma 97.391(8)
_cell_formula_units_Z 1
_cell_length_a 12.2619(10)
_cell_length_b 14.0531(16)
_cell_length_c 14.1351(12)
_cell_measurement_reflns_used 16561
_cell_measurement_temperature 293(2)
_cell_measurement_theta_max 27.50
_cell_measurement_theta_min 3.23
_cell_volume 2163.0(4)
_computing_cell_refinement 'Crysalis, Oxford Diffraction'
_computing_data_collection 'Crysalis, Oxford Diffraction'
_computing_data_reduction 'Crysalis, Oxford Diffraction'
_computing_molecular_graphics PLATON(Spek,2004)
_computing_structure_refinement 'SHELXL-97 (Sheldrick, 1997)'
_computing_structure_solution 'SHELXS-97 (Sheldrick, 1997)'
_diffrn_ambient_temperature 293(2)
_diffrn_measured_fraction_theta_full 0.950
_diffrn_measured_fraction_theta_max 0.950
_diffrn_measurement_device 'Oxford Diffaction X-Calibur System'
_diffrn_measurement_method '321 frames, counting time 10 s.'
_diffrn_radiation_monochromator graphite
_diffrn_radiation_source 'fine-focus sealed tube'
_diffrn_radiation_type MoK\a
_diffrn_radiation_wavelength 0.71073
_diffrn_reflns_av_R_equivalents 0.0368
_diffrn_reflns_av_sigmaI/netI 0.0778
_diffrn_reflns_limit_h_max 11
_diffrn_reflns_limit_h_min -15
_diffrn_reflns_limit_k_max 18
_diffrn_reflns_limit_k_min -18
_diffrn_reflns_limit_l_max 18
_diffrn_reflns_limit_l_min -18
_diffrn_reflns_number 16561
_diffrn_reflns_theta_full 27.50
_diffrn_reflns_theta_max 27.50
_diffrn_reflns_theta_min 3.23
_diffrn_standards_decay_% n/a
_diffrn_standards_interval_count n/a
_diffrn_standards_interval_time n/a
_diffrn_standards_number n/a
_exptl_absorpt_coefficient_mu 1.075
_exptl_absorpt_correction_T_max 1.000
_exptl_absorpt_correction_T_min 0.894
_exptl_absorpt_correction_type empirical
_exptl_absorpt_process_details 'ABSPACK, Oxford Diffraction Ltd'
_exptl_crystal_colour black
_exptl_crystal_density_diffrn 1.532
_exptl_crystal_density_method 'not measured'
_exptl_crystal_description needle
_exptl_crystal_F_000 1014
_exptl_crystal_size_max 0.30
_exptl_crystal_size_mid 0.05
_exptl_crystal_size_min 0.05
_refine_diff_density_max 1.415
_refine_diff_density_min -0.534
_refine_diff_density_rms 0.114
_refine_ls_extinction_method none
_refine_ls_goodness_of_fit_ref 0.954
_refine_ls_hydrogen_treatment constr
_refine_ls_matrix_type full
_refine_ls_number_parameters 483
_refine_ls_number_reflns 9453
_refine_ls_number_restraints 6
_refine_ls_restrained_S_all 0.954
_refine_ls_R_factor_all 0.1264
_refine_ls_R_factor_gt 0.0621
_refine_ls_shift/su_max 0.006
_refine_ls_shift/su_mean 0.000
_refine_ls_structure_factor_coef Fsqd
_refine_ls_weighting_details 'calc w=1/[\s^2^(Fo^2^)+(0.1033P)^2^+0.0000P] where P=(Fo^2^+2Fc^2^)/3'
_refine_ls_weighting_scheme calc
_refine_ls_wR_factor_gt 0.1534
_refine_ls_wR_factor_ref 0.1869
_reflns_number_gt 5450
_reflns_number_total 9453
_reflns_threshold_expression >2sigma(I)
_cod_data_source_file c4ce00510d2.cif
_cod_data_source_block 6
_cod_depositor_comments 'Adding full bibliography for 7215870--7215875.cif.'
_cod_original_sg_symbol_H-M P-1
_cod_database_code 7215875

loop_
_symmetry_equiv_pos_as_xyz
'x, y, z'
'-x, -y, -z'

loop_
_atom_site_label
_atom_site_type_symbol
_atom_site_fract_x
_atom_site_fract_y
_atom_site_fract_z
_atom_site_U_iso_or_equiv
_atom_site_adp_type
_atom_site_occupancy
_atom_site_symmetry_multiplicity
_atom_site_calc_flag
_atom_site_refinement_flags
_atom_site_disorder_assembly
_atom_site_disorder_group
Cd1 Cd 0.0000 0.5000 0.5000 0.05162(19) Uani 1 2 d S . .
Cd2 Cd -0.00202(4) 0.73685(4) 0.74696(3) 0.04988(17) Uani 1 1 d . . .
S11 S -0.00783(12) 0.53177(12) 0.71421(11) 0.0432(3) Uani 1 1 d . . .
S13 S 0.18694(14) 0.71492(13) 0.83799(13) 0.0594(4) Uani 1 1 d . . .
S41 S -0.20206(14) 0.75578(13) 0.76122(13) 0.0584(4) Uani 1 1 d . . .
S43 S -0.00744(15) 0.93826(13) 0.83309(13) 0.0596(4) Uani 1 1 d . . .
S71 S -0.20364(12) 0.53108(11) 0.45750(12) 0.0454(3) Uani 1 1 d . . .
S73 S 0.00395(11) 0.70464(10) 0.55228(10) 0.0374(3) Uani 1 1 d . . .
C12 C 0.1306(5) 0.5837(5) 0.7939(4) 0.0432(13) Uani 1 1 d . A .
C21 C 0.1476(6) 0.4082(5) 0.7860(5) 0.0569(16) Uani 1 1 d . A .
H21A H 0.2023 0.3720 0.7546 0.068 Uiso 1 1 calc R . .
H21B H 0.0769 0.3868 0.7313 0.068 Uiso 1 1 calc R . .
C22 C 0.1273(8) 0.3756(6) 0.8701(6) 0.080(2) Uani 1 1 d . . .
O23 O 0.1918(7) 0.3291(7) 0.9141(6) 0.109(4) Uani 0.37(4) 1 d P A 1
C23 C 0.1918(7) 0.3291(7) 0.9141(6) 0.109(4) Uani 0.63(4) 1 d P A 2
H23 H 0.2554 0.3060 0.8954 0.130 Uiso 0.63(4) 1 calc PR A 2
C24 C 0.1472(13) 0.3206(9) 0.9952(8) 0.133(5) Uani 1 1 d . . .
H24 H 0.1750 0.2888 1.0391 0.160 Uiso 1 1 calc R A 2
C25 C 0.0638(15) 0.3629(13) 0.9985(11) 0.176(7) Uani 1 1 d . A .
H25 H 0.0160 0.3642 1.0425 0.211 Uiso 1 1 calc R B 2
O26 O 0.0539(11) 0.4088(9) 0.9237(9) 0.191(6) Uani 0.63(4) 1 d P A 1
C26 C 0.0539(11) 0.4088(9) 0.9237(9) 0.191(6) Uani 0.37(4) 1 d P A 2
H26 H 0.0059 0.4527 0.9149 0.229 Uiso 0.37(4) 1 calc PR A 2
C31 C 0.3040(5) 0.5636(5) 0.9017(4) 0.0589(17) Uani 1 1 d . A .
H31A H 0.3038 0.5365 0.9556 0.071 Uiso 1 1 calc R . .
H31B H 0.3164 0.6395 0.9361 0.071 Uiso 1 1 calc R . .
C32 C 0.4022(5) 0.5359(5) 0.8540(5) 0.0560(16) Uani 1 1 d . . .
C33 C 0.4525(6) 0.4561(6) 0.8634(5) 0.0691(19) Uani 1 1 d . . .
H33 H 0.4246 0.4174 0.8979 0.083 Uiso 1 1 calc R . .
C34 C 0.5448(6) 0.4332(6) 0.8214(6) 0.072(2) Uani 1 1 d . . .
H34 H 0.5768 0.3784 0.8268 0.086 Uiso 1 1 calc R . .
C35 C 0.5889(6) 0.4913(6) 0.7720(6) 0.073(2) Uani 1 1 d . . .
C36 C 0.5381(6) 0.5685(6) 0.7624(7) 0.079(2) Uani 1 1 d . . .
H36 H 0.5666 0.6075 0.7284 0.095 Uiso 1 1 calc R . .
C37 C 0.4451(6) 0.5912(5) 0.8015(6) 0.0673(19) Uani 1 1 d . . .
H37 H 0.4114 0.6439 0.7925 0.081 Uiso 1 1 calc R . .
C38 C 0.6887(6) 0.4663(7) 0.7251(8) 0.102(3) Uani 1 1 d . . .
H38A H 0.7579 0.5135 0.7735 0.153 Uiso 1 1 calc R . .
H38B H 0.6772 0.4742 0.6596 0.153 Uiso 1 1 calc R . .
H38C H 0.6939 0.3952 0.7126 0.153 Uiso 1 1 calc R . .
C42 C -0.1479(6) 0.8887(5) 0.8159(4) 0.0531(15) Uani 1 1 d . . .
C51 C -0.1785(7) 1.0678(6) 0.8974(6) 0.088(2) Uani 1 1 d . . .
H51A H -0.2136 1.0950 0.9550 0.105 Uiso 1 1 calc R C 1
H51B H -0.0968 1.0839 0.9278 0.105 Uiso 1 1 calc R C 1
C52A C -0.2010(13) 1.1195(13) 0.8313(12) 0.085(2) Uiso 0.549(12) 1 d PG D 1
O53A O -0.2513(14) 1.0742(11) 0.7206(12) 0.214(9) Uiso 0.549(12) 1 d PG D 1
C54A C -0.2526(16) 1.1570(16) 0.6861(11) 0.137(8) Uiso 0.549(12) 1 d PG D 1
H54A H -0.2809 1.1493 0.6171 0.164 Uiso 0.549(12) 1 calc PR D 1
C55A C -0.2032(17) 1.2534(12) 0.7754(16) 0.224(15) Uiso 0.549(12) 1 d PG D 1
H55A H -0.1934 1.3200 0.7752 0.269 Uiso 0.549(12) 1 calc PR D 1
C56A C -0.1713(15) 1.2303(12) 0.8652(11) 0.166(10) Uiso 0.549(12) 1 d PG D 1
H56A H -0.1369 1.2791 0.9341 0.199 Uiso 0.549(12) 1 calc PR D 1
C52B C -0.2070(15) 1.1119(13) 0.8162(12) 0.085(2) Uiso 0.451(12) 1 d PG D 2
C53B C -0.3028(13) 1.1561(14) 0.7989(13) 0.126(9) Uiso 0.451(12) 1 d PG D 2
H53B H -0.3589 1.1622 0.8353 0.151 Uiso 0.451(12) 1 calc PR D 2
C54B C -0.2979(13) 1.1895(13) 0.7163(13) 0.102(7) Uiso 0.451(12) 1 d PG D 2
H54B H -0.3502 1.2213 0.6891 0.123 Uiso 0.451(12) 1 calc PR D 2
C55B C -0.1990(15) 1.1660(15) 0.6825(13) 0.165(13) Uiso 0.451(12) 1 d PG D 2
H55B H -0.1753 1.1796 0.6293 0.198 Uiso 0.451(12) 1 calc PR D 2
O56B O -0.1429(12) 1.1180(14) 0.7443(15) 0.178(9) Uiso 0.451(12) 1 d PG D 2
C61 C -0.3403(6) 0.9157(6) 0.8318(5) 0.079(2) Uani 1 1 d . . .
H61A H -0.3678 0.8494 0.7703 0.095 Uiso 1 1 calc R D .
H61B H -0.3817 0.9658 0.8185 0.095 Uiso 1 1 calc R . .
C62 C -0.3650(6) 0.9008(6) 0.9251(5) 0.0684(19) Uani 1 1 d . D .
C63 C -0.2839(8) 0.9132(10) 1.0100(7) 0.126(4) Uani 1 1 d . . .
H63 H -0.2081 0.9309 1.0104 0.151 Uiso 1 1 calc R D .
C64 C -0.3073(9) 0.9010(10) 1.0949(8) 0.133(4) Uani 1 1 d . D .
H64 H -0.2477 0.9134 1.1529 0.160 Uiso 1 1 calc R . .
C65 C -0.4141(9) 0.8717(7) 1.0972(8) 0.093(3) Uani 1 1 d . . .
C66 C -0.4983(8) 0.8609(7) 1.0145(9) 0.096(3) Uani 1 1 d . D .
H66 H -0.5738 0.8431 1.0152 0.116 Uiso 1 1 calc R . .
C67 C -0.4751(7) 0.8756(6) 0.9306(7) 0.083(2) Uani 1 1 d . . .
H67 H -0.5351 0.8684 0.8751 0.099 Uiso 1 1 calc R D .
C68 C -0.4421(11) 0.8552(10) 1.1931(10) 0.163(5) Uani 1 1 d . D .
H68A H -0.4700 0.7816 1.1735 0.244 Uiso 0.50 1 calc PR . .
H68B H -0.4992 0.8929 1.2146 0.244 Uiso 0.50 1 calc PR . .
H68C H -0.3744 0.8809 1.2505 0.244 Uiso 0.50 1 calc PR . .
H68D H -0.4257 0.9220 1.2522 0.244 Uiso 0.50 1 calc PR . .
H68E H -0.3965 0.8107 1.2111 0.244 Uiso 0.50 1 calc PR . .
H68F H -0.5213 0.8227 1.1752 0.244 Uiso 0.50 1 calc PR . .
C72 C -0.1442(4) 0.6616(4) 0.4982(3) 0.0345(11) Uani 1 1 d . E .
C81 C -0.1588(5) 0.8433(4) 0.5343(4) 0.0496(14) Uani 1 1 d . E .
H81A H -0.0867 0.8586 0.5856 0.059 Uiso 1 1 calc R . .
H81B H -0.2105 0.8784 0.5717 0.059 Uiso 1 1 calc R . .
C82 C -0.1407(7) 0.8865(5) 0.4557(5) 0.0656(19) Uani 1 1 d . . .
C83 C -0.1771(7) 0.9631(6) 0.4425(6) 0.097(3) Uani 0.62(4) 1 d P E 1
H83 H -0.2239 1.0012 0.4786 0.117 Uiso 0.62(4) 1 calc PR E 1
O83 O -0.1771(7) 0.9631(6) 0.4425(6) 0.097(3) Uani 0.38(4) 1 d P E 2
C84 C -0.1334(10) 0.9794(8) 0.3631(8) 0.105(3) Uani 1 1 d . . .
H84 H -0.1460 1.0307 0.3381 0.126 Uiso 1 1 calc R E 1
C85 C -0.0740(10) 0.9123(9) 0.3314(7) 0.108(3) Uani 1 1 d . E .
H85 H -0.0338 0.9065 0.2807 0.130 Uiso 1 1 calc R F 2
C86 C -0.0803(6) 0.8488(5) 0.3873(5) 0.092(3) Uani 0.38(4) 1 d PU E 2
H86 H -0.0480 0.7907 0.3782 0.111 Uiso 0.38(4) 1 calc PR E 2
O86 O -0.0803(6) 0.8488(5) 0.3873(5) 0.092(3) Uani 0.62(4) 1 d P E 1
C91 C -0.3249(5) 0.6952(5) 0.4206(5) 0.0522(15) Uani 1 1 d . E .
H91A H -0.3432 0.6193 0.3832 0.063 Uiso 1 1 calc R . .
H91B H -0.3313 0.7247 0.3683 0.063 Uiso 1 1 calc R . .
C92 C -0.4113(5) 0.7271(5) 0.4829(4) 0.0509(15) Uani 1 1 d . . .
C93 C -0.4593(6) 0.6621(6) 0.5239(6) 0.0652(18) Uani 1 1 d . . .
H93 H -0.4344 0.6009 0.5184 0.078 Uiso 1 1 calc R . .
C94 C -0.5452(6) 0.6889(7) 0.5736(6) 0.078(2) Uani 1 1 d . . .
H94 H -0.5773 0.6444 0.6006 0.094 Uiso 1 1 calc R . .
C95 C -0.5831(6) 0.7764(8) 0.5838(6) 0.078(2) Uani 1 1 d . . .
C96 C -0.5331(7) 0.8422(7) 0.5453(7) 0.087(2) Uani 1 1 d . . .
H96 H -0.5558 0.9050 0.5546 0.104 Uiso 1 1 calc R . .
C97 C -0.4508(6) 0.8170(6) 0.4937(6) 0.069(2) Uani 1 1 d . . .
H97 H -0.4208 0.8613 0.4654 0.083 Uiso 1 1 calc R . .
C98 C -0.6810(8) 0.8028(9) 0.6361(8) 0.128(4) Uani 1 1 d . . .
H98A H -0.7501 0.7876 0.5825 0.192 Uiso 1 1 calc R . .
H98B H -0.6627 0.8760 0.6827 0.192 Uiso 1 1 calc R . .
H98C H -0.6911 0.7612 0.6756 0.192 Uiso 1 1 calc R . .
N14 N 0.1903(4) 0.5219(4) 0.8240(3) 0.0465(11) Uani 1 1 d . . .
N44 N -0.2191(5) 0.9534(4) 0.8457(4) 0.0652(15) Uani 1 1 d . D .
N74 N -0.2057(4) 0.7293(3) 0.4861(3) 0.0374(10) Uani 1 1 d . . .

loop_
_atom_site_aniso_label
_atom_site_aniso_U_11
_atom_site_aniso_U_22
_atom_site_aniso_U_33
_atom_site_aniso_U_23
_atom_site_aniso_U_13
_atom_site_aniso_U_12
Cd1 0.0423(4) 0.0409(4) 0.0654(4) 0.0130(3) 0.0127(3) 0.0171(3)
Cd2 0.0542(3) 0.0552(3) 0.0419(2) 0.0170(2) 0.0167(2) 0.0202(2)
S11 0.0383(8) 0.0495(9) 0.0427(7) 0.0187(7) 0.0113(6) 0.0114(7)
S13 0.0516(10) 0.0474(10) 0.0624(10) 0.0121(8) 0.0004(8) 0.0080(8)
S41 0.0542(10) 0.0532(10) 0.0658(10) 0.0181(8) 0.0237(8) 0.0121(8)
S43 0.0635(11) 0.0480(10) 0.0564(9) 0.0108(8) 0.0147(8) 0.0096(8)
S71 0.0360(7) 0.0359(8) 0.0583(9) 0.0156(7) 0.0080(7) 0.0053(6)
S73 0.0324(7) 0.0362(8) 0.0405(7) 0.0126(6) 0.0101(6) 0.0062(6)
C12 0.047(3) 0.054(4) 0.034(3) 0.019(3) 0.016(2) 0.015(3)
C21 0.069(4) 0.062(4) 0.050(3) 0.026(3) 0.022(3) 0.025(4)
C22 0.123(7) 0.065(5) 0.070(5) 0.032(4) 0.053(5) 0.031(5)
O23 0.130(8) 0.144(8) 0.087(5) 0.076(6) 0.030(5) 0.055(6)
C23 0.130(8) 0.144(8) 0.087(5) 0.076(6) 0.030(5) 0.055(6)
C24 0.219(15) 0.124(10) 0.084(7) 0.065(7) 0.050(8) 0.044(9)
C25 0.264(19) 0.226(16) 0.157(11) 0.139(12) 0.150(13) 0.122(14)
O26 0.292(13) 0.252(12) 0.209(10) 0.179(9) 0.203(10) 0.198(10)
C26 0.292(13) 0.252(12) 0.209(10) 0.179(9) 0.203(10) 0.198(10)
C31 0.062(4) 0.069(5) 0.039(3) 0.015(3) 0.003(3) 0.026(4)
C32 0.051(4) 0.055(4) 0.044(3) 0.010(3) -0.008(3) 0.016(3)
C33 0.066(5) 0.082(5) 0.059(4) 0.033(4) 0.004(4) 0.023(4)
C34 0.060(4) 0.073(5) 0.076(5) 0.024(4) 0.007(4) 0.031(4)
C35 0.045(4) 0.073(5) 0.089(5) 0.025(5) 0.010(4) 0.010(4)
C36 0.050(4) 0.076(6) 0.111(6) 0.035(5) 0.025(4) 0.015(4)
C37 0.066(5) 0.049(4) 0.081(5) 0.025(4) 0.007(4) 0.014(4)
C38 0.050(5) 0.103(7) 0.141(8) 0.032(6) 0.031(5) 0.021(5)
C42 0.069(4) 0.050(4) 0.041(3) 0.017(3) 0.016(3) 0.020(3)
C51 0.092(6) 0.062(5) 0.075(5) -0.007(4) 0.008(4) 0.031(4)
C61 0.063(5) 0.095(6) 0.060(4) 0.011(4) 0.002(4) 0.042(4)
C62 0.063(5) 0.071(5) 0.063(4) 0.012(4) 0.011(4) 0.041(4)
C63 0.080(6) 0.231(13) 0.078(6) 0.066(8) 0.025(5) 0.055(7)
C64 0.087(7) 0.224(14) 0.103(8) 0.078(9) 0.028(6) 0.044(8)
C65 0.096(7) 0.085(7) 0.096(7) 0.037(6) 0.026(6) 0.020(6)
C66 0.074(6) 0.074(6) 0.123(8) 0.022(6) 0.032(6) 0.010(5)
C67 0.056(5) 0.080(6) 0.088(6) 0.015(5) 0.004(4) 0.014(4)
C68 0.184(13) 0.169(12) 0.176(12) 0.091(11) 0.100(10) 0.033(10)
C72 0.041(3) 0.038(3) 0.028(2) 0.013(2) 0.015(2) 0.012(2)
C81 0.062(4) 0.038(3) 0.049(3) 0.017(3) 0.013(3) 0.016(3)
C82 0.086(5) 0.046(4) 0.053(4) 0.021(3) 0.004(4) -0.007(4)
C83 0.119(7) 0.098(6) 0.107(6) 0.066(5) 0.033(5) 0.050(5)
O83 0.119(7) 0.098(6) 0.107(6) 0.066(5) 0.033(5) 0.050(5)
C84 0.135(9) 0.095(8) 0.103(7) 0.069(7) 0.021(6) 0.018(7)
C85 0.134(10) 0.107(8) 0.075(6) 0.042(6) 0.026(6) -0.016(7)
C86 0.143(6) 0.079(5) 0.066(4) 0.034(4) 0.044(4) 0.027(4)
O86 0.143(6) 0.079(5) 0.066(4) 0.034(4) 0.044(4) 0.027(4)
C91 0.042(3) 0.069(4) 0.051(3) 0.029(3) 0.009(3) 0.019(3)
C92 0.045(3) 0.061(4) 0.048(3) 0.025(3) 0.007(3) 0.016(3)
C93 0.052(4) 0.068(5) 0.077(5) 0.034(4) 0.013(4) 0.010(4)
C94 0.054(4) 0.106(7) 0.076(5) 0.043(5) 0.018(4) 0.003(5)
C95 0.049(4) 0.116(7) 0.079(5) 0.044(5) 0.026(4) 0.028(5)
C96 0.076(5) 0.089(6) 0.110(6) 0.042(6) 0.043(5) 0.039(5)
C97 0.060(4) 0.077(5) 0.098(5) 0.052(5) 0.036(4) 0.033(4)
C98 0.079(6) 0.197(12) 0.123(8) 0.061(8) 0.058(6) 0.047(7)
N14 0.045(3) 0.055(3) 0.042(2) 0.021(2) 0.010(2) 0.020(2)
N44 0.073(4) 0.053(4) 0.052(3) 0.003(3) 0.008(3) 0.027(3)
N74 0.034(2) 0.043(3) 0.036(2) 0.017(2) 0.0075(19) 0.012(2)

loop_
_atom_type_symbol
_atom_type_description
_atom_type_scat_dispersion_real
_atom_type_scat_dispersion_imag
_atom_type_scat_source
C C 0.0033 0.0016 'International Tables Vol C Tables 4.2.6.8 and 6.1.1.4'
H H 0.0000 0.0000 'International Tables Vol C Tables 4.2.6.8 and 6.1.1.4'
N N 0.0061 0.0033 'International Tables Vol C Tables 4.2.6.8 and 6.1.1.4'
S S 0.1246 0.1234 'International Tables Vol C Tables 4.2.6.8 and 6.1.1.4'
Cd Cd -0.8075 1.2024 'International Tables Vol C Tables 4.2.6.8 and 6.1.1.4'
O O 0.0106 0.0060 'International Tables Vol C Tables 4.2.6.8 and 6.1.1.4'

loop_
_geom_angle_atom_site_label_1
_geom_angle_atom_site_label_2
_geom_angle_atom_site_label_3
_geom_angle
_geom_angle_site_symmetry_1
_geom_angle_site_symmetry_3
S71 Cd1 S71 180 . 2_566
S71 Cd1 S73 68.86(4) . .
S71 Cd1 S73 111.14(4) 2_566 .
S71 Cd1 S73 111.14(4) . 2_566
S71 Cd1 S73 68.86(4) 2_566 2_566
S73 Cd1 S73 180 . 2_566
S71 Cd1 S11 91.33(4) . .
S71 Cd1 S11 88.67(4) 2_566 .
S73 Cd1 S11 88.77(4) . .
S73 Cd1 S11 91.23(4) 2_566 .
S71 Cd1 S11 88.67(4) . 2_566
S71 Cd1 S11 91.33(4) 2_566 2_566
S73 Cd1 S11 91.23(4) . 2_566
S73 Cd1 S11 88.77(4) 2_566 2_566
S11 Cd1 S11 180 . 2_566
S13 Cd2 S41 144.79(6) . .
S13 Cd2 S73 107.19(5) . .
S41 Cd2 S73 107.42(5) . .
S13 Cd2 S43 107.78(6) . .
S41 Cd2 S43 69.95(5) . .
S73 Cd2 S43 103.37(5) . .
S13 Cd2 S11 68.54(5) . .
S41 Cd2 S11 102.89(5) . .
S73 Cd2 S11 93.73(4) . .
S43 Cd2 S11 162.74(5) . .
C12 S11 Cd2 82.6(2) . .
C12 S11 Cd1 107.25(16) . .
Cd2 S11 Cd1 85.33(4) . .
C12 S13 Cd2 89.4(2) . .
C42 S41 Cd2 86.3(2) . .
C42 S43 Cd2 82.9(2) . .
C72 S71 Cd1 88.22(18) . .
C72 S73 Cd2 95.43(14) . .
C72 S73 Cd1 84.35(17) . .
Cd2 S73 Cd1 92.17(4) . .
N14 C12 S13 120.7(4) . .
N14 C12 S11 119.9(4) . .
S13 C12 S11 119.4(3) . .
N14 C21 C22 113.2(5) . .
C23 C22 C26 110.7(7) . .
C23 C22 C21 125.5(8) . .
C26 C22 C21 122.6(8) . .
C22 C23 C24 106.7(9) . .
C25 C24 C23 108.4(10) . .
C24 C25 C26 108.5(10) . .
C22 C26 C25 104.7(9) . .
N14 C31 C32 114.1(5) . .
C33 C32 C37 118.2(6) . .
C33 C32 C31 121.1(6) . .
C37 C32 C31 120.6(6) . .
C32 C33 C34 120.5(7) . .
C35 C34 C33 120.6(7) . .
C36 C35 C34 118.3(7) . .
C36 C35 C38 120.7(7) . .
C34 C35 C38 120.9(7) . .
C35 C36 C37 122.1(7) . .
C32 C37 C36 120.2(7) . .
N44 C42 S41 118.4(5) . .
N44 C42 S43 120.8(5) . .
S41 C42 S43 120.8(4) . .
C52A C51 N44 114.6(9) . .
C52A C51 C52B 6.3(12) . .
N44 C51 C52B 108.4(8) . .
C51 C52A C56A 124.1(13) . .
C51 C52A O53A 127.8(13) . .
C56A C52A O53A 108.0 . .
C54A O53A C52A 108.0 . .
C55A C54A O53A 108.0 . .
C54A C55A C56A 108.0 . .
C52A C56A C55A 108.0 . .
O56B C52B C53B 108.0 . .
O56B C52B C51 126.4(12) . .
C53B C52B C51 125.6(12) . .
C54B C53B C52B 108.0 . .
C55B C54B C53B 108.0 . .
O56B C55B C54B 108.0 . .
C55B O56B C52B 108.0 . .
N44 C61 C62 113.1(6) . .
C63 C62 C67 115.1(8) . .
C63 C62 C61 123.5(7) . .
C67 C62 C61 121.3(7) . .
C62 C63 C64 123.1(10) . .
C65 C64 C63 121.2(10) . .
C64 C65 C66 117.5(9) . .
C64 C65 C68 121.8(10) . .
C66 C65 C68 120.6(10) . .
C65 C66 C67 121.2(9) . .
C66 C67 C62 121.7(8) . .
N74 C72 S71 122.1(4) . .
N74 C72 S73 119.6(4) . .
S71 C72 S73 118.3(3) . .
N74 C81 C82 113.0(5) . .
C83 C82 C86 109.2(6) . .
C83 C82 C81 127.7(7) . .
C86 C82 C81 123.0(7) . .
C82 C83 C84 107.5(8) . .
C85 C84 C83 108.5(8) . .
C84 C85 C86 106.9(8) . .
C82 C86 C85 107.7(8) . .
N74 C91 C92 114.0(5) . .
C93 C92 C97 118.0(6) . .
C93 C92 C91 120.3(6) . .
C97 C92 C91 121.5(5) . .
C92 C93 C94 119.4(7) . .
C95 C94 C93 122.3(7) . .
C94 C95 C96 118.1(7) . .
C94 C95 C98 121.3(8) . .
C96 C95 C98 120.6(9) . .
C95 C96 C97 121.1(8) . .
C92 C97 C96 121.0(7) . .
C12 N14 C21 123.0(5) . .
C12 N14 C31 122.6(5) . .
C21 N14 C31 114.4(5) . .
C42 N44 C51 121.8(6) . .
C42 N44 C61 123.3(6) . .
C51 N44 C61 114.9(6) . .
C72 N74 C81 122.2(4) . .
C72 N74 C91 122.4(5) . .
C81 N74 C91 115.4(4) . .

loop_
_geom_bond_atom_site_label_1
_geom_bond_atom_site_label_2
_geom_bond_distance
_geom_bond_site_symmetry_2
Cd1 S71 2.5850(14) .
Cd1 S71 2.5850(14) 2_566
Cd1 S73 2.6807(14) .
Cd1 S73 2.6807(14) 2_566
Cd1 S11 2.9143(13) .
Cd1 S11 2.9143(13) 2_566
Cd2 S13 2.5384(17) .
Cd2 S41 2.5392(16) .
Cd2 S73 2.6345(13) .
Cd2 S43 2.6478(18) .
Cd2 S11 2.7323(15) .
S11 C12 1.736(6) .
S13 C12 1.707(6) .
S41 C42 1.713(6) .
S43 C42 1.708(7) .
S71 C72 1.713(5) .
S73 C72 1.756(5) .
C12 N14 1.338(7) .
C21 N14 1.467(8) .
C21 C22 1.475(8) .
C22 C23 1.297(10) .
C22 C26 1.308(10) .
C23 C24 1.398(12) .
C24 C25 1.247(16) .
C25 C26 1.425(13) .
C31 N14 1.487(7) .
C31 C32 1.515(9) .
C32 C33 1.383(9) .
C32 C37 1.381(9) .
C33 C34 1.396(9) .
C34 C35 1.379(10) .
C35 C36 1.354(10) .
C35 C38 1.521(10) .
C36 C37 1.384(10) .
C42 N44 1.351(8) .
C51 C52A 1.391(14) .
C51 N44 1.464(9) .
C51 C52B 1.502(15) .
C52A C56A 1.4200 .
C52A O53A 1.4200 .
O53A C54A 1.4200 .
C54A C55A 1.4200 .
C55A C56A 1.4200 .
C52B O56B 1.4200 .
C52B C53B 1.4200 .
C53B C54B 1.4200 .
C54B C55B 1.4200 .
C55B O56B 1.4200 .
C61 N44 1.462(9) .
C61 C62 1.490(10) .
C62 C63 1.340(10) .
C62 C67 1.375(10) .
C63 C64 1.351(12) .
C64 C65 1.331(12) .
C65 C66 1.348(12) .
C65 C68 1.550(13) .
C66 C67 1.352(12) .
C72 N74 1.327(6) .
C81 N74 1.469(7) .
C81 C82 1.488(8) .
C82 C83 1.279(9) .
C82 C86 1.326(9) .
C83 C84 1.412(11) .
C84 C85 1.268(13) .
C85 C86 1.399(10) .
C91 N74 1.479(7) .
C91 C92 1.512(8) .
C92 C93 1.381(8) .
C92 C97 1.376(8) .
C93 C94 1.391(10) .
C94 C95 1.339(11) .
C95 C96 1.372(10) .
C95 C98 1.542(10) .
C96 C97 1.364(9) .
